data_7114579
loop_
_publ_author_name
'Tongen Wang'
'Douglas W. Stephan'

_publ_section_title
;
 Phosphine catalyzed reduction of CO2 with boranes
;
_journal_name_full Chem.Commun.
_journal_page_first 7007
_journal_paper_doi 10.1039/C4CC02103G
_journal_volume 50
_journal_year 2014
_chemical_formula_moiety 'C22 H44 B O3 P'
_chemical_formula_sum 'C22 H44 B O3 P'
_chemical_formula_weight 398.35
_chemical_name_systematic
; 
 ? 
;
_space_group_IT_number 14
_symmetry_cell_setting monoclinic
_symmetry_space_group_name_Hall '-P 2ybc'
_symmetry_space_group_name_H-M 'P 1 21/c 1'
_atom_sites_solution_hydrogens geom
_atom_sites_solution_primary direct
_atom_sites_solution_secondary difmap
_audit_creation_method SHELXL-97
_cell_angle_alpha 90.00
_cell_angle_beta 109.376(4)
_cell_angle_gamma 90.00
_cell_formula_units_Z 4
_cell_length_a 14.6340(13)
_cell_length_b 11.9762(11)
_cell_length_c 13.9876(11)
_cell_measurement_temperature 150(2)
_cell_volume 2312.6(4)
_computing_structure_refinement 'SHELXL-97 (Sheldrick, 2008)'
_computing_structure_solution 'SHELXS-97 (Sheldrick, 2008)'
_diffrn_ambient_temperature 150(2)
_diffrn_measured_fraction_theta_full 0.987
_diffrn_measured_fraction_theta_max 0.987
_diffrn_radiation_monochromator graphite
_diffrn_radiation_source 'fine-focus sealed tube'
_diffrn_radiation_type MoK\a
_diffrn_radiation_wavelength 0.71073
_diffrn_reflns_av_R_equivalents 0.0590
_diffrn_reflns_av_sigmaI/netI 0.0637
_diffrn_reflns_limit_h_max 18
_diffrn_reflns_limit_h_min -17
_diffrn_reflns_limit_k_max 15
_diffrn_reflns_limit_k_min -15
_diffrn_reflns_limit_l_max 18
_diffrn_reflns_limit_l_min -18
_diffrn_reflns_number 20151
_diffrn_reflns_theta_full 27.65
_diffrn_reflns_theta_max 27.65
_diffrn_reflns_theta_min 1.48
_exptl_absorpt_coefficient_mu 0.133
_exptl_absorpt_correction_T_max 0.9868
_exptl_absorpt_correction_T_min 0.9739
_exptl_absorpt_correction_type multi-scan
_exptl_absorpt_process_details sadabs
_exptl_crystal_colour colorless
_exptl_crystal_density_diffrn 1.132
_exptl_crystal_density_method 'not measured'
_exptl_crystal_F_000 872
_exptl_crystal_size_max 0.20
_exptl_crystal_size_mid 0.20
_exptl_crystal_size_min 0.10
_refine_diff_density_max 0.552
_refine_diff_density_min -0.674
_refine_diff_density_rms 0.056
_refine_ls_extinction_method none
_refine_ls_goodness_of_fit_ref 0.932
_refine_ls_hydrogen_treatment mixed
_refine_ls_matrix_type full
_refine_ls_number_parameters 248
_refine_ls_number_reflns 5327
_refine_ls_number_restraints 0
_refine_ls_restrained_S_all 0.932
_refine_ls_R_factor_all 0.0827
_refine_ls_R_factor_gt 0.0481
_refine_ls_shift/su_max 0.000
_refine_ls_shift/su_mean 0.000
_refine_ls_structure_factor_coef Fsqd
_refine_ls_weighting_details 'calc w=1/[\s^2^(Fo^2^)+(0.1000P)^2^+0.0000P] where P=(Fo^2^+2Fc^2^)/3'
_refine_ls_weighting_scheme calc
_refine_ls_wR_factor_gt 0.1283
_refine_ls_wR_factor_ref 0.1525
_reflns_number_gt 3680
_reflns_number_total 5327
_reflns_threshold_expression >2sigma(I)
_cod_data_source_file c4cc02103g2.cif
_cod_data_source_block tw018_0ma
_cod_original_cell_volume 2312.6(3)
_cod_original_sg_symbol_H-M P2(1)/c
_cod_database_code 7114579

loop_
_symmetry_equiv_pos_as_xyz
'x, y, z'
'-x, y+1/2, -z+1/2'
'-x, -y, -z'
'x, -y-1/2, z-1/2'

loop_
_atom_site_label
_atom_site_type_symbol
_atom_site_fract_x
_atom_site_fract_y
_atom_site_fract_z
_atom_site_U_iso_or_equiv
_atom_site_adp_type
_atom_site_occupancy
_atom_site_symmetry_multiplicity
_atom_site_calc_flag
_atom_site_refinement_flags
P1 P 0.33025(4) 1.03695(4) 0.20229(3) 0.01406(14) Uani 1 1 d .
O1 O 0.22640(10) 0.86075(11) 0.22467(10) 0.0175(3) Uani 1 1 d .
O2 O 0.29396(10) 0.70227(12) 0.33644(11) 0.0234(3) Uani 1 1 d .
C7 C 0.23457(17) 1.21870(17) 0.07747(16) 0.0266(5) Uani 1 1 d .
H16 H 0.1944 1.2431 0.0097 0.040 Uiso 1 1 calc R
H17 H 0.2988 1.2530 0.0948 0.040 Uiso 1 1 calc R
H15 H 0.2041 1.2415 0.1270 0.040 Uiso 1 1 calc R
C6 C 0.24470(15) 1.09082(16) 0.07886(14) 0.0192(4) Uani 1 1 d .
C1 C 0.31163(14) 0.88546(16) 0.20480(14) 0.0155(4) Uani 1 1 d .
H2 H 0.3083 0.8530 0.1386 0.019 Uiso 1 1 calc R
H1 H 0.3674 0.8513 0.2577 0.019 Uiso 1 1 calc R
C15 C 0.10249(15) 0.73067(19) 0.25411(15) 0.0235(5) Uani 1 1 d .
H32 H 0.1008 0.7818 0.3100 0.028 Uiso 1 1 calc R
C16 C 0.02611(15) 0.77068(19) 0.15470(15) 0.0258(5) Uani 1 1 d .
H33 H 0.0362 0.8514 0.1464 0.031 Uiso 1 1 calc R
H34 H -0.0389 0.7618 0.1610 0.031 Uiso 1 1 calc R
C17 C 0.02735(16) 0.7097(2) 0.05879(16) 0.0292(5) Uani 1 1 d .
H36 H -0.0044 0.6362 0.0557 0.035 Uiso 1 1 calc R
H35 H -0.0114 0.7532 -0.0011 0.035 Uiso 1 1 calc R
C9 C 0.28087(17) 1.05512(18) -0.00829(15) 0.0255(5) Uani 1 1 d .
H18 H 0.2324 1.0753 -0.0733 0.038 Uiso 1 1 calc R
H20 H 0.2911 0.9742 -0.0057 0.038 Uiso 1 1 calc R
H19 H 0.3420 1.0932 -0.0013 0.038 Uiso 1 1 calc R
C14 C 0.30528(16) 0.74437(19) 0.42470(15) 0.0265(5) Uani 1 1 d .
H31 H 0.2548 0.7898 0.4319 0.032 Uiso 1 1 calc R
O3 O 0.37645(13) 0.72964(15) 0.49920(12) 0.0381(4) Uiso 1 1 d .
C19 C 0.20788(15) 0.65543(17) 0.15151(16) 0.0220(4) Uani 1 1 d .
H39 H 0.2724 0.6602 0.1417 0.026 Uiso 1 1 calc R
C18 C 0.12955(16) 0.69130(19) 0.05250(16) 0.0255(5) Uani 1 1 d .
H38 H 0.1252 0.6336 0.0005 0.031 Uiso 1 1 calc R
H37 H 0.1508 0.7616 0.0290 0.031 Uiso 1 1 calc R
C22 C 0.08647(17) 0.6101(2) 0.28405(18) 0.0332(6) Uani 1 1 d .
H44 H 0.1304 0.5964 0.3540 0.040 Uiso 1 1 calc R
H45 H 0.0192 0.6037 0.2847 0.040 Uiso 1 1 calc R
C21 C 0.10304(18) 0.5185(2) 0.2152(2) 0.0385(6) Uani 1 1 d .
H42 H 0.0456 0.5147 0.1530 0.046 Uiso 1 1 calc R
H43 H 0.1085 0.4458 0.2504 0.046 Uiso 1 1 calc R
C20 C 0.19408(17) 0.53546(18) 0.18448(19) 0.0318(5) Uani 1 1 d .
H41 H 0.1906 0.4840 0.1280 0.038 Uiso 1 1 calc R
H40 H 0.2518 0.5146 0.2425 0.038 Uiso 1 1 calc R
C10 C 0.46100(15) 1.05361(17) 0.21180(15) 0.0194(4) Uani 1 1 d .
C13 C 0.52895(16) 1.0312(2) 0.32099(16) 0.0292(5) Uani 1 1 d .
H30 H 0.5961 1.0277 0.3218 0.044 Uiso 1 1 calc R
H29 H 0.5114 0.9601 0.3450 0.044 Uiso 1 1 calc R
H28 H 0.5224 1.0917 0.3655 0.044 Uiso 1 1 calc R
C12 C 0.48866(16) 0.96639(18) 0.14477(16) 0.0235(5) Uani 1 1 d .
H25 H 0.4471 0.9759 0.0741 0.035 Uiso 1 1 calc R
H27 H 0.4799 0.8911 0.1678 0.035 Uiso 1 1 calc R
H26 H 0.5565 0.9768 0.1499 0.035 Uiso 1 1 calc R
C2 C 0.30539(16) 1.09990(18) 0.31446(15) 0.0224(5) Uani 1 1 d .
C3 C 0.34902(18) 1.0254(2) 0.40820(15) 0.0318(6) Uani 1 1 d .
H3 H 0.4197 1.0239 0.4262 0.048 Uiso 1 1 calc R
H4 H 0.3235 0.9494 0.3930 0.048 Uiso 1 1 calc R
H5 H 0.3317 1.0553 0.4651 0.048 Uiso 1 1 calc R
C4 C 0.19489(16) 1.1053(2) 0.29450(17) 0.0289(5) Uani 1 1 d .
H7 H 0.1830 1.1289 0.3564 0.043 Uiso 1 1 calc R
H6 H 0.1664 1.0314 0.2742 0.043 Uiso 1 1 calc R
H8 H 0.1653 1.1591 0.2402 0.043 Uiso 1 1 calc R
C5 C 0.34795(19) 1.2184(2) 0.33834(18) 0.0326(5) Uani 1 1 d .
H9 H 0.3305 1.2499 0.3946 0.049 Uiso 1 1 calc R
H10 H 0.3218 1.2659 0.2784 0.049 Uiso 1 1 calc R
H11 H 0.4186 1.2149 0.3572 0.049 Uiso 1 1 calc R
C8 C 0.14384(15) 1.03713(18) 0.05620(16) 0.0242(5) Uani 1 1 d .
H13 H 0.1152 1.0621 0.1067 0.036 Uiso 1 1 calc R
H12 H 0.1503 0.9556 0.0591 0.036 Uiso 1 1 calc R
H14 H 0.1019 1.0596 -0.0115 0.036 Uiso 1 1 calc R
B1 B 0.20757(17) 0.7401(2) 0.24127(17) 0.0199(5) Uani 1 1 d .
C11 C 0.48331(17) 1.17124(18) 0.18060(18) 0.0291(5) Uani 1 1 d .
H22 H 0.4661 1.2272 0.2228 0.044 Uiso 1 1 calc R
H23 H 0.4455 1.1843 0.1092 0.044 Uiso 1 1 calc R
H24 H 0.5525 1.1770 0.1899 0.044 Uiso 1 1 calc R

loop_
_atom_site_aniso_label
_atom_site_aniso_U_11
_atom_site_aniso_U_22
_atom_site_aniso_U_33
_atom_site_aniso_U_23
_atom_site_aniso_U_13
_atom_site_aniso_U_12
P1 0.0137(3) 0.0127(3) 0.0156(2) -0.00067(19) 0.00457(19) -0.00034(19)
O1 0.0138(7) 0.0162(7) 0.0245(7) 0.0039(6) 0.0090(6) -0.0003(5)
O2 0.0162(8) 0.0253(8) 0.0278(8) 0.0103(6) 0.0060(6) 0.0028(6)
C7 0.0287(12) 0.0165(11) 0.0302(11) 0.0079(9) 0.0039(9) 0.0013(9)
C6 0.0200(10) 0.0158(10) 0.0181(9) 0.0038(8) 0.0015(8) 0.0004(8)
C1 0.0155(10) 0.0128(9) 0.0192(9) 0.0026(7) 0.0070(8) 0.0009(7)
C15 0.0169(11) 0.0281(12) 0.0253(10) 0.0094(9) 0.0067(8) 0.0005(9)
C16 0.0144(10) 0.0327(13) 0.0300(11) 0.0108(9) 0.0070(9) 0.0029(9)
C17 0.0211(12) 0.0345(13) 0.0274(11) 0.0067(10) 0.0017(9) 0.0013(10)
C9 0.0322(13) 0.0241(12) 0.0182(10) 0.0034(8) 0.0058(9) -0.0015(9)
C14 0.0250(12) 0.0290(12) 0.0242(11) 0.0128(9) 0.0064(9) -0.0002(9)
C19 0.0171(10) 0.0177(11) 0.0318(11) 0.0033(9) 0.0087(9) 0.0007(8)
C18 0.0262(12) 0.0239(11) 0.0267(11) 0.0019(9) 0.0091(9) 0.0007(9)
C22 0.0192(12) 0.0392(14) 0.0418(13) 0.0201(11) 0.0109(10) -0.0037(10)
C21 0.0306(14) 0.0296(14) 0.0497(14) 0.0177(11) 0.0057(12) -0.0100(10)
C20 0.0281(13) 0.0191(11) 0.0453(14) 0.0048(10) 0.0084(11) -0.0018(9)
C10 0.0147(10) 0.0209(11) 0.0244(10) -0.0036(8) 0.0087(8) -0.0033(8)
C13 0.0151(11) 0.0370(14) 0.0296(11) -0.0066(10) -0.0004(9) -0.0015(9)
C12 0.0203(11) 0.0220(11) 0.0321(11) -0.0018(9) 0.0143(9) 0.0004(9)
C2 0.0216(11) 0.0245(12) 0.0216(10) -0.0057(8) 0.0077(9) 0.0013(9)
C3 0.0352(14) 0.0426(15) 0.0177(10) -0.0011(10) 0.0090(10) 0.0018(11)
C4 0.0256(12) 0.0330(13) 0.0334(12) -0.0071(10) 0.0170(10) 0.0044(10)
C5 0.0370(14) 0.0275(13) 0.0349(12) -0.0156(10) 0.0144(11) -0.0032(10)
C8 0.0186(11) 0.0225(11) 0.0251(10) 0.0050(9) -0.0013(8) 0.0005(9)
B1 0.0150(11) 0.0195(12) 0.0255(11) 0.0084(9) 0.0069(9) 0.0019(9)
C11 0.0255(12) 0.0227(12) 0.0431(13) -0.0061(10) 0.0168(10) -0.0102(9)

loop_
_atom_type_symbol
_atom_type_description
_atom_type_scat_dispersion_real
_atom_type_scat_dispersion_imag
_atom_type_scat_source
C C 0.0033 0.0016 'International Tables Vol C Tables 4.2.6.8 and 6.1.1.4'
H H 0.0000 0.0000 'International Tables Vol C Tables 4.2.6.8 and 6.1.1.4'
O O 0.0106 0.0060 'International Tables Vol C Tables 4.2.6.8 and 6.1.1.4'
B B 0.0013 0.0007 'International Tables Vol C Tables 4.2.6.8 and 6.1.1.4'
P P 0.1023 0.0942 'International Tables Vol C Tables 4.2.6.8 and 6.1.1.4'

loop_
_geom_angle_atom_site_label_1
_geom_angle_atom_site_label_2
_geom_angle_atom_site_label_3
_geom_angle
C1 P1 C6 107.39(9)
C1 P1 C2 107.99(9)
C6 P1 C2 111.99(9)
C1 P1 C10 104.89(9)
C6 P1 C10 112.34(9)
C2 P1 C10 111.80(9)
C1 O1 B1 117.12(15)
C14 O2 B1 120.66(17)
C6 C7 H16 109.5
C6 C7 H17 109.5
H16 C7 H17 109.5
C6 C7 H15 109.5
H16 C7 H15 109.5
H17 C7 H15 109.5
C7 C6 C8 109.30(17)
C7 C6 C9 108.85(16)
C8 C6 C9 106.14(17)
C7 C6 P1 112.68(14)
C8 C6 P1 110.24(13)
C9 C6 P1 109.42(14)
O1 C1 P1 111.16(13)
O1 C1 H2 109.4
P1 C1 H2 109.4
O1 C1 H1 109.4
P1 C1 H1 109.4
H2 C1 H1 108.0
C16 C15 C22 113.92(19)
C16 C15 B1 108.10(16)
C22 C15 B1 109.42(18)
C16 C15 H32 108.4
C22 C15 H32 108.4
B1 C15 H32 108.4
C15 C16 C17 115.18(18)
C15 C16 H33 108.5
C17 C16 H33 108.5
C15 C16 H34 108.5
C17 C16 H34 108.5
H33 C16 H34 107.5
C18 C17 C16 114.27(18)
C18 C17 H36 108.7
C16 C17 H36 108.7
C18 C17 H35 108.7
C16 C17 H35 108.7
H36 C17 H35 107.6
C6 C9 H18 109.5
C6 C9 H20 109.5
H18 C9 H20 109.5
C6 C9 H19 109.5
H18 C9 H19 109.5
H20 C9 H19 109.5
O3 C14 O2 124.3(2)
O3 C14 H31 117.9
O2 C14 H31 117.9
C18 C19 C20 113.40(18)
C18 C19 B1 109.35(17)
C20 C19 B1 108.54(17)
C18 C19 H39 108.5
C20 C19 H39 108.5
B1 C19 H39 108.5
C19 C18 C17 115.84(17)
C19 C18 H38 108.3
C17 C18 H38 108.3
C19 C18 H37 108.3
C17 C18 H37 108.3
H38 C18 H37 107.4
C21 C22 C15 115.46(18)
C21 C22 H44 108.4
C15 C22 H44 108.4
C21 C22 H45 108.4
C15 C22 H45 108.4
H44 C22 H45 107.5
C22 C21 C20 114.35(19)
C22 C21 H42 108.7
C20 C21 H42 108.7
C22 C21 H43 108.7
C20 C21 H43 108.7
H42 C21 H43 107.6
C21 C20 C19 114.64(19)
C21 C20 H41 108.6
C19 C20 H41 108.6
C21 C20 H40 108.6
C19 C20 H40 108.6
H41 C20 H40 107.6
C11 C10 C12 108.87(16)
C11 C10 C13 108.13(18)
C12 C10 C13 105.69(17)
C11 C10 P1 112.47(15)
C12 C10 P1 110.49(14)
C13 C10 P1 110.92(14)
C10 C13 H30 109.5
C10 C13 H29 109.5
H30 C13 H29 109.5
C10 C13 H28 109.5
H30 C13 H28 109.5
H29 C13 H28 109.5
C10 C12 H25 109.5
C10 C12 H27 109.5
H25 C12 H27 109.5
C10 C12 H26 109.5
H25 C12 H26 109.5
H27 C12 H26 109.5
C5 C2 C3 109.02(18)
C5 C2 C4 108.86(18)
C3 C2 C4 106.93(18)
C5 C2 P1 111.94(14)
C3 C2 P1 109.73(14)
C4 C2 P1 110.22(14)
C2 C3 H3 109.5
C2 C3 H4 109.5
H3 C3 H4 109.5
C2 C3 H5 109.5
H3 C3 H5 109.5
H4 C3 H5 109.5
C2 C4 H7 109.5
C2 C4 H6 109.5
H7 C4 H6 109.5
C2 C4 H8 109.5
H7 C4 H8 109.5
H6 C4 H8 109.5
C2 C5 H9 109.5
C2 C5 H10 109.5
H9 C5 H10 109.5
C2 C5 H11 109.5
H9 C5 H11 109.5
H10 C5 H11 109.5
C6 C8 H13 109.5
C6 C8 H12 109.5
H13 C8 H12 109.5
C6 C8 H14 109.5
H13 C8 H14 109.5
H12 C8 H14 109.5
O1 B1 O2 105.74(16)
O1 B1 C15 108.39(17)
O2 B1 C15 114.57(16)
O1 B1 C19 115.82(16)
O2 B1 C19 105.61(16)
C15 B1 C19 106.96(18)
C10 C11 H22 109.5
C10 C11 H23 109.5
H22 C11 H23 109.5
C10 C11 H24 109.5
H22 C11 H24 109.5
H23 C11 H24 109.5

loop_
_geom_bond_atom_site_label_1
_geom_bond_atom_site_label_2
_geom_bond_distance
P1 C1 1.8368(19)
P1 C6 1.879(2)
P1 C2 1.8818(19)
P1 C10 1.884(2)
O1 C1 1.397(2)
O1 B1 1.503(3)
O2 C14 1.292(3)
O2 B1 1.568(3)
C7 C6 1.538(3)
C7 H16 0.9800
C7 H17 0.9800
C7 H15 0.9800
C6 C8 1.543(3)
C6 C9 1.542(3)
C1 H2 0.9900
C1 H1 0.9900
C15 C16 1.543(3)
C15 C22 1.543(3)
C15 B1 1.610(3)
C15 H32 1.0000
C16 C17 1.533(3)
C16 H33 0.9900
C16 H34 0.9900
C17 C18 1.543(3)
C17 H36 0.9900
C17 H35 0.9900
C9 H18 0.9800
C9 H20 0.9800
C9 H19 0.9800
C14 O3 1.217(3)
C14 H31 0.9500
C19 C18 1.537(3)
C19 C20 1.543(3)
C19 B1 1.615(3)
C19 H39 1.0000
C18 H38 0.9900
C18 H37 0.9900
C22 C21 1.531(4)
C22 H44 0.9900
C22 H45 0.9900
C21 C20 1.543(3)
C21 H42 0.9900
C21 H43 0.9900
C20 H41 0.9900
C20 H40 0.9900
C10 C11 1.542(3)
C10 C12 1.545(3)
C10 C13 1.544(3)
C13 H30 0.9800
C13 H29 0.9800
C13 H28 0.9800
C12 H25 0.9800
C12 H27 0.9800
C12 H26 0.9800
C2 C5 1.542(3)
C2 C3 1.539(3)
C2 C4 1.548(3)
C3 H3 0.9800
C3 H4 0.9800
C3 H5 0.9800
C4 H7 0.9800
C4 H6 0.9800
C4 H8 0.9800
C5 H9 0.9800
C5 H10 0.9800
C5 H11 0.9800
C8 H13 0.9800
C8 H12 0.9800
C8 H14 0.9800
C11 H22 0.9800
C11 H23 0.9800
C11 H24 0.9800

loop_
_geom_torsion_atom_site_label_1
_geom_torsion_atom_site_label_2
_geom_torsion_atom_site_label_3
_geom_torsion_atom_site_label_4
_geom_torsion
C1 P1 C6 C7 165.96(14)
C2 P1 C6 C7 47.57(18)
C10 P1 C6 C7 -79.22(16)
C1 P1 C6 C8 43.56(16)
C2 P1 C6 C8 -74.83(16)
C10 P1 C6 C8 158.38(14)
C1 P1 C6 C9 -72.80(15)
C2 P1 C6 C9 168.81(13)
C10 P1 C6 C9 42.01(17)
B1 O1 C1 P1 -172.95(13)
C6 P1 C1 O1 -75.75(14)
C2 P1 C1 O1 45.20(15)
C10 P1 C1 O1 164.56(12)
C22 C15 C16 C17 -66.2(2)
B1 C15 C16 C17 55.7(2)
C15 C16 C17 C18 -44.0(3)
B1 O2 C14 O3 -170.6(2)
C20 C19 C18 C17 70.0(2)
B1 C19 C18 C17 -51.3(2)
C16 C17 C18 C19 41.7(3)
C16 C15 C22 C21 68.7(2)
B1 C15 C22 C21 -52.4(2)
C15 C22 C21 C20 43.2(3)
C22 C21 C20 C19 -44.8(3)
C18 C19 C20 C21 -66.5(3)
B1 C19 C20 C21 55.2(3)
C1 P1 C10 C11 163.59(14)
C6 P1 C10 C11 47.26(17)
C2 P1 C10 C11 -79.64(16)
C1 P1 C10 C12 41.70(16)
C6 P1 C10 C12 -74.62(16)
C2 P1 C10 C12 158.48(14)
C1 P1 C10 C13 -75.17(16)
C6 P1 C10 C13 168.50(14)
C2 P1 C10 C13 41.61(18)
C1 P1 C2 C5 162.60(15)
C6 P1 C2 C5 -79.36(17)
C10 P1 C2 C5 47.72(18)
C1 P1 C2 C3 41.42(18)
C6 P1 C2 C3 159.45(15)
C10 P1 C2 C3 -73.46(17)
C1 P1 C2 C4 -76.08(16)
C6 P1 C2 C4 41.95(18)
C10 P1 C2 C4 169.03(14)
C1 O1 B1 O2 61.00(19)
C1 O1 B1 C15 -175.70(15)
C1 O1 B1 C19 -55.5(2)
C14 O2 B1 O1 65.9(2)
C14 O2 B1 C15 -53.4(3)
C14 O2 B1 C19 -170.81(17)
C16 C15 B1 O1 62.2(2)
C22 C15 B1 O1 -173.22(17)
C16 C15 B1 O2 -179.99(17)
C22 C15 B1 O2 -55.4(2)
C16 C15 B1 C19 -63.3(2)
C22 C15 B1 C19 61.3(2)
C18 C19 B1 O1 -59.4(2)
C20 C19 B1 O1 176.38(17)
C18 C19 B1 O2 -176.06(16)
C20 C19 B1 O2 59.8(2)
C18 C19 B1 C15 61.5(2)
C20 C19 B1 C15 -62.7(2)
